data_7052828
loop_
_publ_author_name
'Wang, Wen-Zhen'
'Ismayilov, Rayyat Huseyn'
'Lee, Gene-Hsiang'
'Huang, Yi-Lin'
'Yeh, Chen-Yu'
'Fu, Ming-Dung'
'Chen, Chun-hsien'
'Peng, Shie-Ming'

_publ_section_title
;
 Fine tuning of pentachromium(ii) metal string complexes through elaborate
 design of ligand
;
_journal_issue 3
_journal_name_full 'New Journal of Chemistry'
_journal_page_first 632
_journal_paper_doi 10.1039/c1nj20512a
_journal_volume 36
_journal_year 2012
_chemical_formula_sum 'C72 H56 Cl4 Cr5 N26 S2'
_chemical_formula_weight 1751.35
_chemical_name_systematic
;
?
;
_space_group_IT_number 14
_symmetry_cell_setting monoclinic
_symmetry_space_group_name_Hall '-P 2yn'
_symmetry_space_group_name_H-M 'P 1 21/n 1'
_atom_sites_solution_hydrogens geom
_atom_sites_solution_primary direct
_atom_sites_solution_secondary difmap
_audit_creation_method SHELXL-97
_cell_angle_alpha 90.00
_cell_angle_beta 95.5875(6)
_cell_angle_gamma 90.00
_cell_formula_units_Z 4
_cell_length_a 14.8488(2)
_cell_length_b 31.4891(4)
_cell_length_c 15.9630(2)
_cell_measurement_reflns_used 9654
_cell_measurement_temperature 150(2)
_cell_measurement_theta_max 25.00
_cell_measurement_theta_min 1.00
_cell_volume 7428.44(17)
_computing_cell_refinement DENZO-SMN
_computing_data_collection 'NONIUS COLLECT'
_computing_data_reduction DENZO-SMN
_computing_molecular_graphics 'Bruker SHELXTL'
_computing_publication_material 'Bruker SHELXTL'
_computing_structure_refinement 'SHELXL-97 (Sheldrick, 1997)'
_computing_structure_solution 'SHELXS-97 (Sheldrick, 1990)'
_diffrn_ambient_temperature 150(2)
_diffrn_measured_fraction_theta_full 0.993
_diffrn_measured_fraction_theta_max 0.993
_diffrn_measurement_device_type 'NONIUS KappaCCD'
_diffrn_measurement_method '\w scans'
_diffrn_radiation_monochromator graphite
_diffrn_radiation_source 'fine-focus sealed tube'
_diffrn_radiation_type MoK\a
_diffrn_radiation_wavelength 0.71073
_diffrn_reflns_av_R_equivalents 0.0580
_diffrn_reflns_av_sigmaI/netI 0.0815
_diffrn_reflns_limit_h_max 19
_diffrn_reflns_limit_h_min -19
_diffrn_reflns_limit_k_max 40
_diffrn_reflns_limit_k_min -37
_diffrn_reflns_limit_l_max 20
_diffrn_reflns_limit_l_min -20
_diffrn_reflns_number 46127
_diffrn_reflns_theta_full 27.50
_diffrn_reflns_theta_max 27.50
_diffrn_reflns_theta_min 1.29
_exptl_absorpt_coefficient_mu 0.972
_exptl_absorpt_correction_T_max 0.911
_exptl_absorpt_correction_T_min 0.715
_exptl_absorpt_correction_type multi-scan
_exptl_absorpt_process_details 'SORTAV (Blessing, 1995)'
_exptl_crystal_colour red-brown
_exptl_crystal_density_diffrn 1.566
_exptl_crystal_density_meas ?
_exptl_crystal_density_method 'not measured'
_exptl_crystal_description plate
_exptl_crystal_F_000 3560
_exptl_crystal_size_max 0.45
_exptl_crystal_size_mid 0.22
_exptl_crystal_size_min 0.10
_refine_diff_density_max 0.995
_refine_diff_density_min -1.014
_refine_diff_density_rms 0.102
_refine_ls_extinction_method none
_refine_ls_goodness_of_fit_ref 1.054
_refine_ls_hydrogen_treatment constr
_refine_ls_matrix_type full
_refine_ls_number_parameters 992
_refine_ls_number_reflns 16938
_refine_ls_number_restraints 6
_refine_ls_restrained_S_all 1.058
_refine_ls_R_factor_all 0.1169
_refine_ls_R_factor_gt 0.0543
_refine_ls_shift/su_max 0.003
_refine_ls_shift/su_mean 0.000
_refine_ls_structure_factor_coef Fsqd
_refine_ls_weighting_details 'calc w=1/[\s^2^(Fo^2^)+(0.0868P)^2^+0.1571P] where P=(Fo^2^+2Fc^2^)/3'
_refine_ls_weighting_scheme calc
_refine_ls_wR_factor_gt 0.1443
_refine_ls_wR_factor_ref 0.1684
_reflns_number_gt 9632
_reflns_number_total 16938
_reflns_threshold_expression >2sigma(I)
_cod_data_source_file c1nj20512a.txt
_cod_data_source_block ic13942
_cod_depositor_comments
;
The following automatic conversions were performed:

'_symmetry_cell_setting' value 'Monoclinic' changed to 'monoclinic'
according to /home/saulius/struct/CIF-dictionaries/cif_core.dic
dictionary named 'cif_core.dic' version 2.4.1 from 2010-06-29.

Automatic conversion script
Id: cif_fix_values 1715 2011-07-08 13:25:40Z adriana 

The following automatic conversions were performed:

'_exptl_crystal_density_meas' value 'not_measured' was changed to '?'
- the value is perceived as not measured.

Automatic conversion script
Id: cif_fix_values 3008 2015-01-20 13:52:24Z robertas 
;
_cod_original_sg_symbol_H-M P2(1)/n
_cod_database_code 7052828

loop_
_symmetry_equiv_pos_as_xyz
'x, y, z'
'-x+1/2, y+1/2, -z+1/2'
'-x, -y, -z'
'x-1/2, -y-1/2, z-1/2'

loop_
_atom_site_label
_atom_site_type_symbol
_atom_site_fract_x
_atom_site_fract_y
_atom_site_fract_z
_atom_site_U_iso_or_equiv
_atom_site_adp_type
_atom_site_occupancy
_atom_site_symmetry_multiplicity
_atom_site_calc_flag
_atom_site_refinement_flags
_atom_site_disorder_assembly
_atom_site_disorder_group
Cr1 Cr 0.57136(4) 0.182529(18) 0.30076(4) 0.03073(16) Uani 1 1 d . . .
Cr2 Cr 0.6241(5) 0.1596(2) 0.4185(4) 0.0253(8) Uani 0.515(10) 1 d P A 1
Cr3 Cr 0.6908(8) 0.1294(4) 0.5605(7) 0.0250(10) Uani 0.515(10) 1 d P A 1
Cr4 Cr 0.7409(5) 0.1065(2) 0.6674(4) 0.0249(7) Uani 0.515(10) 1 d P A 1
Cr2' Cr 0.6335(7) 0.1556(3) 0.4383(5) 0.0253(8) Uani 0.485(10) 1 d P A 2
Cr3' Cr 0.6828(12) 0.1333(5) 0.5452(9) 0.0250(10) Uani 0.485(10) 1 d P A 2
Cr4' Cr 0.7502(7) 0.1022(3) 0.6879(5) 0.0249(7) Uani 0.485(10) 1 d P A 2
Cr5 Cr 0.79999(4) 0.075085(18) 0.80511(4) 0.03187(16) Uani 1 1 d . . .
S1 S 0.48722(8) 0.26591(3) 0.04605(7) 0.0461(3) Uani 1 1 d . A .
S2 S 0.89008(8) -0.00366(4) 1.06730(7) 0.0538(3) Uani 1 1 d . A .
N1 N 0.49759(18) 0.22541(8) 0.36816(17) 0.0235(6) Uani 1 1 d . A .
N2 N 0.52519(18) 0.18240(9) 0.48442(17) 0.0235(6) Uani 1 1 d . . .
N3 N 0.56463(18) 0.13881(8) 0.59789(17) 0.0224(6) Uani 1 1 d . . .
N4 N 0.61675(18) 0.09359(8) 0.70481(17) 0.0233(6) Uani 1 1 d . . .
N5 N 0.67282(19) 0.04549(9) 0.80569(18) 0.0280(7) Uani 1 1 d . A .
N6 N 0.4002(2) 0.15051(10) 0.66268(19) 0.0345(8) Uani 1 1 d . A .
N7 N 0.64867(19) 0.13415(9) 0.24993(17) 0.0256(7) Uani 1 1 d . A .
N8 N 0.73505(18) 0.13156(9) 0.37676(17) 0.0246(7) Uani 1 1 d . . .
N9 N 0.81072(18) 0.12482(8) 0.50969(17) 0.0222(6) Uani 1 1 d . . .
N10 N 0.87218(18) 0.11702(8) 0.64704(17) 0.0234(6) Uani 1 1 d . . .
N11 N 0.92495(19) 0.10338(9) 0.78552(18) 0.0277(7) Uani 1 1 d . A .
N12 N 0.9762(2) 0.11621(10) 0.44672(19) 0.0315(7) Uani 1 1 d . A .
N13 N 0.68036(19) 0.22548(9) 0.31017(17) 0.0260(7) Uani 1 1 d . A .
N14 N 0.70003(18) 0.21144(8) 0.45249(17) 0.0225(6) Uani 1 1 d . . .
N15 N 0.72011(18) 0.19132(8) 0.59192(17) 0.0221(6) Uani 1 1 d . . .
N16 N 0.73787(19) 0.16370(8) 0.72602(17) 0.0236(6) Uani 1 1 d . . .
N17 N 0.74738(19) 0.13144(9) 0.85634(18) 0.0261(7) Uani 1 1 d . A .
N18 N 0.7560(2) 0.27326(9) 0.64673(19) 0.0301(7) Uani 1 1 d . A .
N19 N 0.46750(19) 0.13792(9) 0.30387(18) 0.0268(7) Uani 1 1 d . A .
N20 N 0.55920(18) 0.10299(9) 0.40659(17) 0.0237(6) Uani 1 1 d . . .
N21 N 0.65475(18) 0.07169(8) 0.51110(17) 0.0221(6) Uani 1 1 d . . .
N22 N 0.75224(18) 0.04667(8) 0.62142(17) 0.0239(6) Uani 1 1 d . . .
N23 N 0.84459(19) 0.02363(9) 0.73693(18) 0.0269(7) Uani 1 1 d . A .
N24 N 0.6224(2) -0.00839(9) 0.4450(2) 0.0379(8) Uani 1 1 d . A .
N25 N 0.5189(2) 0.20679(11) 0.1748(2) 0.0382(8) Uani 1 1 d . A .
N26 N 0.8469(2) 0.04893(10) 0.9300(2) 0.0393(8) Uani 1 1 d . A .
C1 C 0.4656(2) 0.26175(11) 0.3313(2) 0.0301(8) Uani 1 1 d . . .
H1 H 0.4722 0.2658 0.2733 0.036 Uiso 1 1 calc R A .
C2 C 0.4245(3) 0.29281(12) 0.3729(2) 0.0347(9) Uani 1 1 d . A .
H2 H 0.4016 0.3175 0.3441 0.042 Uiso 1 1 calc R . .
C3 C 0.4166(3) 0.28776(11) 0.4580(2) 0.0341(9) Uani 1 1 d . . .
H3 H 0.3898 0.3094 0.4887 0.041 Uiso 1 1 calc R A .
C4 C 0.4479(2) 0.25121(11) 0.4978(2) 0.0317(9) Uani 1 1 d . A .
H4 H 0.4432 0.2474 0.5562 0.038 Uiso 1 1 calc R . .
C5 C 0.4872(2) 0.21928(11) 0.4509(2) 0.0262(8) Uani 1 1 d . A .
C6 C 0.5009(2) 0.16455(10) 0.5574(2) 0.0244(8) Uani 1 1 d . A .
C7 C 0.4171(2) 0.16851(12) 0.5909(2) 0.0324(9) Uani 1 1 d . . .
H7 H 0.3708 0.1848 0.5608 0.039 Uiso 1 1 calc R A .
C8 C 0.4649(2) 0.12656(11) 0.7029(2) 0.0311(9) Uani 1 1 d . . .
H8 H 0.4549 0.1147 0.7559 0.037 Uiso 1 1 calc R A .
C9 C 0.5469(2) 0.11834(10) 0.6698(2) 0.0238(8) Uani 1 1 d . A .
C10 C 0.6005(2) 0.05922(11) 0.7543(2) 0.0252(8) Uani 1 1 d . A .
C11 C 0.5181(2) 0.03689(11) 0.7497(2) 0.0314(9) Uani 1 1 d . . .
H11 H 0.4683 0.0460 0.7121 0.038 Uiso 1 1 calc R A .
C12 C 0.5097(3) 0.00204(12) 0.7998(2) 0.0383(10) Uani 1 1 d . A .
H12 H 0.4537 -0.0127 0.7981 0.046 Uiso 1 1 calc R . .
C13 C 0.5838(3) -0.01173(12) 0.8531(3) 0.0408(10) Uani 1 1 d . . .
H13 H 0.5793 -0.0358 0.8883 0.049 Uiso 1 1 calc R A .
C14 C 0.6629(3) 0.01020(11) 0.8536(2) 0.0351(9) Uani 1 1 d . A .
H14 H 0.7138 0.0004 0.8891 0.042 Uiso 1 1 calc R . .
C15 C 0.6205(3) 0.11741(12) 0.1729(2) 0.0318(9) Uani 1 1 d . . .
H15 H 0.5712 0.1305 0.1403 0.038 Uiso 1 1 calc R A .
C16 C 0.6602(3) 0.08252(12) 0.1405(2) 0.0368(9) Uani 1 1 d . A .
H16 H 0.6398 0.0719 0.0862 0.044 Uiso 1 1 calc R . .
C17 C 0.7317(3) 0.06294(12) 0.1896(2) 0.0355(9) Uani 1 1 d . . .
H17 H 0.7605 0.0387 0.1689 0.043 Uiso 1 1 calc R A .
C18 C 0.7600(2) 0.07897(11) 0.2677(2) 0.0301(8) Uani 1 1 d . A .
H18 H 0.8081 0.0656 0.3015 0.036 Uiso 1 1 calc R . .
C19 C 0.7180(2) 0.11504(11) 0.2978(2) 0.0247(8) Uani 1 1 d . A .
C20 C 0.8159(2) 0.12548(10) 0.4251(2) 0.0243(8) Uani 1 1 d . A .
C21 C 0.9008(2) 0.12269(11) 0.3951(2) 0.0311(9) Uani 1 1 d . . .
H21 H 0.9053 0.1255 0.3364 0.037 Uiso 1 1 calc R A .
C22 C 0.9692(2) 0.11356(11) 0.5283(2) 0.0311(9) Uani 1 1 d . . .
H22 H 1.0220 0.1074 0.5647 0.037 Uiso 1 1 calc R A .
C23 C 0.8871(2) 0.11947(10) 0.5639(2) 0.0234(8) Uani 1 1 d . A .
C24 C 0.9411(2) 0.12126(10) 0.7110(2) 0.0261(8) Uani 1 1 d . A .
C25 C 1.0218(2) 0.14430(12) 0.7055(2) 0.0323(9) Uani 1 1 d . . .
H25 H 1.0305 0.1595 0.6555 0.039 Uiso 1 1 calc R A .
C26 C 1.0876(3) 0.14484(12) 0.7716(2) 0.0374(10) Uani 1 1 d . A .
H26 H 1.1425 0.1598 0.7675 0.045 Uiso 1 1 calc R . .
C27 C 1.0730(3) 0.12304(13) 0.8453(3) 0.0412(10) Uani 1 1 d . . .
H27 H 1.1191 0.1216 0.8910 0.049 Uiso 1 1 calc R A .
C28 C 0.9919(3) 0.10405(12) 0.8504(2) 0.0338(9) Uani 1 1 d . A .
H28 H 0.9811 0.0905 0.9016 0.041 Uiso 1 1 calc R . .
C29 C 0.7061(2) 0.24512(12) 0.2404(2) 0.0321(9) Uani 1 1 d . . .
H29 H 0.6748 0.2382 0.1874 0.039 Uiso 1 1 calc R A .
C30 C 0.7747(3) 0.27438(12) 0.2424(2) 0.0379(10) Uani 1 1 d . A .
H30 H 0.7890 0.2882 0.1924 0.045 Uiso 1 1 calc R . .
C31 C 0.8225(3) 0.28329(13) 0.3192(3) 0.0396(10) Uani 1 1 d . . .
H31 H 0.8706 0.3033 0.3224 0.048 Uiso 1 1 calc R A .
C32 C 0.8001(3) 0.26307(12) 0.3910(2) 0.0333(9) Uani 1 1 d . A .
H32 H 0.8339 0.2686 0.4435 0.040 Uiso 1 1 calc R . .
C33 C 0.7270(2) 0.23425(11) 0.3865(2) 0.0271(8) Uani 1 1 d . A .
C34 C 0.7207(2) 0.22340(10) 0.5342(2) 0.0234(8) Uani 1 1 d . A .
C35 C 0.7356(2) 0.26496(11) 0.5652(2) 0.0292(8) Uani 1 1 d . . .
H35 H 0.7308 0.2880 0.5265 0.035 Uiso 1 1 calc R A .
C36 C 0.7597(2) 0.24113(11) 0.7011(2) 0.0290(8) Uani 1 1 d . . .
H36 H 0.7771 0.2466 0.7589 0.035 Uiso 1 1 calc R A .
C37 C 0.7384(2) 0.19915(10) 0.6755(2) 0.0236(8) Uani 1 1 d . A .
C38 C 0.7201(2) 0.16578(10) 0.8087(2) 0.0239(8) Uani 1 1 d . A .
C39 C 0.6716(3) 0.19868(12) 0.8438(2) 0.0316(9) Uani 1 1 d . . .
H39 H 0.6489 0.2216 0.8094 0.038 Uiso 1 1 calc R A .
C40 C 0.6570(3) 0.19792(13) 0.9272(2) 0.0392(10) Uani 1 1 d . A .
H40 H 0.6252 0.2204 0.9512 0.047 Uiso 1 1 calc R . .
C41 C 0.6897(3) 0.16339(12) 0.9764(2) 0.0365(9) Uani 1 1 d . . .
H41 H 0.6826 0.1624 1.0349 0.044 Uiso 1 1 calc R A .
C42 C 0.7317(3) 0.13137(12) 0.9389(2) 0.0313(9) Uani 1 1 d . A .
H42 H 0.7514 0.1075 0.9721 0.038 Uiso 1 1 calc R . .
C43 C 0.3886(2) 0.14221(12) 0.2548(2) 0.0335(9) Uani 1 1 d . . .
H43 H 0.3806 0.1667 0.2201 0.040 Uiso 1 1 calc R A .
C44 C 0.3198(3) 0.11347(13) 0.2521(3) 0.0427(10) Uani 1 1 d . A .
H44 H 0.2663 0.1173 0.2151 0.051 Uiso 1 1 calc R . .
C45 C 0.3302(3) 0.07839(14) 0.3052(3) 0.0457(11) Uani 1 1 d . . .
H45 H 0.2833 0.0579 0.3056 0.055 Uiso 1 1 calc R A .
C46 C 0.4095(3) 0.07379(13) 0.3572(2) 0.0392(10) Uani 1 1 d . A .
H46 H 0.4168 0.0502 0.3942 0.047 Uiso 1 1 calc R . .
C47 C 0.4785(2) 0.10331(11) 0.3557(2) 0.0266(8) Uani 1 1 d . A .
C48 C 0.5946(2) 0.06608(11) 0.4422(2) 0.0251(8) Uani 1 1 d . A .
C49 C 0.5819(3) 0.02521(12) 0.4099(2) 0.0370(10) Uani 1 1 d . . .
H49 H 0.5420 0.0214 0.3602 0.044 Uiso 1 1 calc R A .
C50 C 0.6796(2) -0.00257(11) 0.5137(2) 0.0310(9) Uani 1 1 d . . .
H50 H 0.7094 -0.0266 0.5395 0.037 Uiso 1 1 calc R A .
C51 C 0.6975(2) 0.03742(10) 0.5493(2) 0.0237(8) Uani 1 1 d . A .
C52 C 0.8195(2) 0.01944(10) 0.6531(2) 0.0279(8) Uani 1 1 d . A .
C53 C 0.8656(3) -0.00873(12) 0.6057(2) 0.0359(9) Uani 1 1 d . . .
H53 H 0.8518 -0.0098 0.5463 0.043 Uiso 1 1 calc R A .
C54 C 0.9310(3) -0.03505(13) 0.6438(3) 0.0468(11) Uani 1 1 d . A .
H54 H 0.9610 -0.0549 0.6114 0.056 Uiso 1 1 calc R . .
C55 C 0.9528(3) -0.03229(13) 0.7295(3) 0.0501(12) Uani 1 1 d . . .
H55 H 0.9964 -0.0508 0.7575 0.060 Uiso 1 1 calc R A .
C56 C 0.9103(3) -0.00239(12) 0.7735(3) 0.0382(10) Uani 1 1 d . A .
H56 H 0.9274 0.0004 0.8322 0.046 Uiso 1 1 calc R . .
C57 C 0.5055(2) 0.23070(12) 0.1217(2) 0.0330(9) Uani 1 1 d . . .
C58 C 0.8656(3) 0.02719(13) 0.9862(3) 0.0356(9) Uani 1 1 d . . .
C59 C 0.1687(4) 0.15350(17) 0.4092(4) 0.0805(18) Uani 1 1 d . . .
H59A H 0.1598 0.1386 0.3544 0.097 Uiso 1 1 calc R . .
H59B H 0.1089 0.1636 0.4235 0.097 Uiso 1 1 calc R . .
Cl1 Cl 0.23961(10) 0.19664(4) 0.40063(9) 0.0744(4) Uani 1 1 d . . .
Cl2 Cl 0.21382(10) 0.11783(4) 0.48718(10) 0.0783(4) Uani 1 1 d . . .
C60 C 0.2313(4) 0.0647(2) 0.6706(3) 0.0845(19) Uani 1 1 d . . .
H60A H 0.2790 0.0565 0.6344 0.101 Uiso 1 1 calc R . .
H60B H 0.2154 0.0947 0.6586 0.101 Uiso 1 1 calc R . .
Cl3 Cl 0.27165(10) 0.05996(6) 0.77109(10) 0.0897(5) Uani 1 1 d . . .
Cl4 Cl 0.13185(11) 0.03168(5) 0.64459(11) 0.0956(5) Uani 1 1 d . . .
C61 C 0.3727(4) 0.14180(17) 1.0224(3) 0.0680(15) Uani 1 1 d D . .
H61 H 0.3674 0.1678 1.0515 0.082 Uiso 1 1 calc R . .
C62 C 0.3027(4) 0.1140(2) 1.0164(3) 0.0662(15) Uani 1 1 d D . .
H62 H 0.2472 0.1209 1.0382 0.079 Uiso 1 1 calc R . .
C63 C 0.3135(5) 0.0764(2) 0.9788(4) 0.091(2) Uani 1 1 d D . .
H63 H 0.2667 0.0558 0.9753 0.109 Uiso 1 1 calc R . .
C64 C 0.3962(6) 0.0683(2) 0.9446(4) 0.101(2) Uani 1 1 d D . .
H64 H 0.4045 0.0421 0.9168 0.122 Uiso 1 1 calc R . .
C65 C 0.4646(4) 0.0976(2) 0.9512(3) 0.0704(16) Uani 1 1 d D . .
H65 H 0.5207 0.0918 0.9295 0.084 Uiso 1 1 calc R . .
C66 C 0.4514(4) 0.1329(2) 0.9869(3) 0.0746(17) Uani 1 1 d D . .
H66 H 0.4976 0.1538 0.9892 0.090 Uiso 1 1 calc R . .
C67 C 0.8920(3) 0.1555(2) 0.1635(3) 0.0687(17) Uani 1 1 d . . .
H67 H 0.8288 0.1562 0.1686 0.082 Uiso 1 1 calc R . .
C68 C 0.9280(5) 0.12274(19) 0.1208(3) 0.0736(17) Uani 1 1 d . . .
H68 H 0.8898 0.1005 0.0982 0.088 Uiso 1 1 calc R . .
C69 C 1.0174(5) 0.1219(2) 0.1105(4) 0.0832(18) Uani 1 1 d . . .
H69 H 1.0416 0.0994 0.0798 0.100 Uiso 1 1 calc R . .
C70 C 1.0721(4) 0.1530(2) 0.1439(5) 0.088(2) Uani 1 1 d . . .
H70 H 1.1348 0.1521 0.1365 0.105 Uiso 1 1 calc R . .
C71 C 1.0397(5) 0.1854(2) 0.1879(4) 0.090(2) Uani 1 1 d . . .
H71 H 1.0795 0.2069 0.2112 0.108 Uiso 1 1 calc R . .
C72 C 0.9471(5) 0.18723(19) 0.1990(3) 0.0798(18) Uani 1 1 d . . .
H72 H 0.9231 0.2096 0.2300 0.096 Uiso 1 1 calc R . .

loop_
_atom_site_aniso_label
_atom_site_aniso_U_11
_atom_site_aniso_U_22
_atom_site_aniso_U_33
_atom_site_aniso_U_23
_atom_site_aniso_U_13
_atom_site_aniso_U_12
Cr1 0.0260(3) 0.0270(3) 0.0396(4) -0.0020(3) 0.0052(3) -0.0014(3)
Cr2 0.0219(14) 0.0223(13) 0.032(3) -0.0024(15) 0.0043(16) 0.0005(9)
Cr3 0.0215(19) 0.0210(19) 0.033(3) -0.0039(18) 0.0062(19) -0.0003(13)
Cr4 0.0237(13) 0.0210(12) 0.030(2) -0.0022(14) 0.0034(15) 0.0003(9)
Cr2' 0.0219(14) 0.0223(13) 0.032(3) -0.0024(15) 0.0043(16) 0.0005(9)
Cr3' 0.0215(19) 0.0210(19) 0.033(3) -0.0039(18) 0.0062(19) -0.0003(13)
Cr4' 0.0237(13) 0.0210(12) 0.030(2) -0.0022(14) 0.0034(15) 0.0003(9)
Cr5 0.0273(3) 0.0276(3) 0.0405(4) -0.0048(3) 0.0026(3) -0.0009(3)
S1 0.0551(7) 0.0423(6) 0.0392(6) 0.0036(5) -0.0040(5) 0.0013(5)
S2 0.0469(7) 0.0671(8) 0.0477(7) 0.0205(6) 0.0064(5) 0.0106(6)
N1 0.0215(15) 0.0230(15) 0.0253(17) 0.0038(12) -0.0015(12) 0.0021(12)
N2 0.0232(15) 0.0249(15) 0.0221(16) 0.0028(12) 0.0001(12) 0.0061(13)
N3 0.0223(15) 0.0217(14) 0.0226(16) -0.0006(12) -0.0015(12) 0.0022(12)
N4 0.0236(16) 0.0236(15) 0.0224(16) 0.0039(12) 0.0000(12) 0.0035(13)
N5 0.0296(17) 0.0238(15) 0.0301(17) 0.0037(13) -0.0003(13) -0.0010(13)
N6 0.0322(18) 0.0386(18) 0.0337(19) 0.0078(15) 0.0087(14) 0.0097(15)
N7 0.0302(17) 0.0252(16) 0.0217(16) 0.0007(13) 0.0028(13) -0.0006(13)
N8 0.0205(15) 0.0247(15) 0.0283(17) 0.0021(13) 0.0006(13) 0.0019(13)
N9 0.0219(15) 0.0187(14) 0.0263(16) 0.0016(12) 0.0032(12) 0.0009(12)
N10 0.0231(15) 0.0218(15) 0.0247(16) 0.0010(12) -0.0006(12) 0.0020(12)
N11 0.0268(17) 0.0249(16) 0.0298(18) 0.0024(13) -0.0052(13) 0.0011(13)
N12 0.0269(17) 0.0376(18) 0.0302(19) -0.0027(14) 0.0029(14) 0.0032(14)
N13 0.0265(16) 0.0271(16) 0.0243(17) 0.0055(13) 0.0024(13) 0.0000(13)
N14 0.0216(15) 0.0232(15) 0.0220(16) 0.0045(12) -0.0009(12) -0.0023(12)
N15 0.0201(15) 0.0221(15) 0.0236(16) 0.0022(12) -0.0008(12) 0.0023(12)
N16 0.0254(16) 0.0237(15) 0.0212(16) 0.0008(12) -0.0009(12) 0.0008(13)
N17 0.0247(16) 0.0270(16) 0.0258(17) 0.0017(13) -0.0025(13) -0.0004(13)
N18 0.0324(18) 0.0265(16) 0.0308(19) 0.0009(14) -0.0002(14) -0.0008(14)
N19 0.0247(16) 0.0306(16) 0.0239(16) 0.0029(13) -0.0036(13) 0.0017(13)
N20 0.0229(16) 0.0245(15) 0.0230(16) 0.0029(12) -0.0009(12) -0.0011(13)
N21 0.0224(15) 0.0224(15) 0.0215(16) 0.0022(12) 0.0025(12) 0.0017(12)
N22 0.0251(16) 0.0236(15) 0.0221(16) 0.0018(12) -0.0025(12) 0.0020(13)
N23 0.0278(16) 0.0223(15) 0.0294(18) 0.0050(13) -0.0028(13) 0.0034(13)
N24 0.046(2) 0.0246(17) 0.040(2) -0.0039(15) -0.0108(16) -0.0020(15)
N25 0.0343(19) 0.039(2) 0.041(2) 0.0034(17) 0.0003(16) -0.0036(16)
N26 0.035(2) 0.0362(19) 0.045(2) 0.0017(17) -0.0048(16) 0.0020(16)
C1 0.027(2) 0.031(2) 0.032(2) 0.0072(17) 0.0002(16) -0.0003(17)
C2 0.032(2) 0.026(2) 0.044(3) 0.0052(18) -0.0029(18) 0.0034(17)
C3 0.034(2) 0.026(2) 0.041(2) -0.0004(17) 0.0010(18) 0.0076(17)
C4 0.026(2) 0.033(2) 0.036(2) -0.0022(17) 0.0028(16) 0.0031(17)
C5 0.0171(17) 0.0264(19) 0.034(2) 0.0021(16) -0.0028(15) 0.0010(15)
C6 0.0239(19) 0.0227(18) 0.026(2) -0.0004(15) -0.0003(15) 0.0018(15)
C7 0.029(2) 0.035(2) 0.034(2) 0.0056(17) 0.0064(17) 0.0103(17)
C8 0.035(2) 0.029(2) 0.031(2) 0.0052(16) 0.0102(17) 0.0044(17)
C9 0.0275(19) 0.0216(17) 0.0216(19) -0.0004(15) -0.0007(15) 0.0010(15)
C10 0.0269(19) 0.0255(18) 0.0235(19) 0.0004(15) 0.0034(15) 0.0009(16)
C11 0.028(2) 0.029(2) 0.036(2) 0.0012(17) -0.0031(16) -0.0044(17)
C12 0.035(2) 0.034(2) 0.045(3) 0.0031(19) 0.0002(19) -0.0079(18)
C13 0.045(3) 0.030(2) 0.046(3) 0.0131(19) 0.001(2) -0.0029(19)
C14 0.040(2) 0.028(2) 0.036(2) 0.0069(17) -0.0035(18) 0.0010(18)
C15 0.037(2) 0.037(2) 0.021(2) 0.0059(17) 0.0007(16) -0.0068(18)
C16 0.045(2) 0.038(2) 0.029(2) -0.0021(18) 0.0078(18) -0.007(2)
C17 0.040(2) 0.029(2) 0.039(2) -0.0033(18) 0.0135(19) -0.0004(18)
C18 0.029(2) 0.030(2) 0.031(2) -0.0003(16) 0.0036(16) 0.0010(17)
C19 0.0251(19) 0.0268(18) 0.0228(19) 0.0039(15) 0.0046(15) -0.0037(16)
C20 0.0257(19) 0.0205(17) 0.027(2) 0.0005(15) 0.0037(15) 0.0023(15)
C21 0.027(2) 0.037(2) 0.030(2) 0.0011(17) 0.0062(16) 0.0046(17)
C22 0.0219(19) 0.033(2) 0.037(2) -0.0028(17) -0.0034(16) 0.0049(16)
C23 0.0221(18) 0.0196(17) 0.028(2) 0.0017(15) -0.0009(15) 0.0033(15)
C24 0.0255(19) 0.0207(18) 0.031(2) -0.0015(15) -0.0032(16) 0.0049(15)
C25 0.031(2) 0.030(2) 0.036(2) 0.0035(17) 0.0025(17) 0.0018(17)
C26 0.033(2) 0.032(2) 0.045(3) 0.0034(19) -0.0072(19) -0.0067(18)
C27 0.035(2) 0.045(2) 0.039(2) 0.005(2) -0.0143(19) -0.003(2)
C28 0.033(2) 0.036(2) 0.030(2) 0.0036(17) -0.0077(17) -0.0005(18)
C29 0.032(2) 0.038(2) 0.026(2) 0.0046(17) 0.0034(16) 0.0024(18)
C30 0.039(2) 0.043(2) 0.032(2) 0.0078(19) 0.0070(18) -0.007(2)
C31 0.033(2) 0.040(2) 0.046(3) 0.007(2) 0.0067(19) -0.0128(19)
C32 0.032(2) 0.038(2) 0.030(2) 0.0023(17) -0.0005(17) -0.0069(18)
C33 0.027(2) 0.0229(18) 0.032(2) 0.0002(16) 0.0039(16) 0.0023(16)
C34 0.0190(17) 0.0243(18) 0.027(2) 0.0042(15) 0.0005(14) -0.0002(15)
C35 0.032(2) 0.0239(19) 0.031(2) 0.0028(16) 0.0003(16) -0.0026(16)
C36 0.030(2) 0.0280(19) 0.028(2) -0.0025(16) -0.0014(16) -0.0009(17)
C37 0.0202(18) 0.0233(18) 0.027(2) -0.0006(15) -0.0008(15) 0.0046(15)
C38 0.0259(19) 0.0229(18) 0.0221(19) -0.0025(15) -0.0024(15) -0.0057(15)
C39 0.039(2) 0.029(2) 0.027(2) 0.0034(16) 0.0049(17) 0.0018(17)
C40 0.045(3) 0.036(2) 0.038(2) -0.0087(19) 0.0114(19) 0.002(2)
C41 0.045(2) 0.041(2) 0.024(2) 0.0001(18) 0.0045(18) -0.004(2)
C42 0.034(2) 0.035(2) 0.025(2) 0.0047(17) 0.0014(16) -0.0018(18)
C43 0.028(2) 0.040(2) 0.032(2) 0.0097(17) -0.0054(17) 0.0008(18)
C44 0.026(2) 0.055(3) 0.044(3) 0.014(2) -0.0124(18) -0.006(2)
C45 0.035(2) 0.050(3) 0.051(3) 0.010(2) -0.005(2) -0.014(2)
C46 0.034(2) 0.039(2) 0.042(2) 0.0145(19) -0.0062(18) -0.0053(19)
C47 0.026(2) 0.0287(19) 0.025(2) 0.0010(16) 0.0004(15) 0.0006(16)
C48 0.0250(19) 0.0250(19) 0.025(2) 0.0015(15) 0.0012(15) 0.0003(15)
C49 0.041(2) 0.028(2) 0.038(2) -0.0005(18) -0.0164(18) -0.0017(18)
C50 0.031(2) 0.0259(19) 0.035(2) 0.0026(16) -0.0027(17) 0.0019(16)
C51 0.0213(18) 0.0212(18) 0.029(2) 0.0024(15) 0.0042(15) 0.0015(15)
C52 0.0259(19) 0.0200(18) 0.037(2) 0.0037(16) 0.0005(16) 0.0018(16)
C53 0.040(2) 0.032(2) 0.034(2) -0.0033(17) -0.0045(18) 0.0087(18)
C54 0.047(3) 0.040(2) 0.051(3) -0.011(2) -0.007(2) 0.020(2)
C55 0.051(3) 0.042(2) 0.053(3) -0.001(2) -0.014(2) 0.024(2)
C56 0.040(2) 0.035(2) 0.037(2) 0.0024(18) -0.0101(19) 0.0090(19)
C57 0.027(2) 0.038(2) 0.033(2) -0.0111(19) 0.0012(17) -0.0026(18)
C58 0.026(2) 0.042(2) 0.039(2) -0.008(2) 0.0052(18) -0.0040(19)
C59 0.059(3) 0.083(4) 0.096(4) 0.042(3) -0.013(3) -0.026(3)
Cl1 0.0769(10) 0.0531(7) 0.0930(11) 0.0249(7) 0.0077(8) -0.0088(7)
Cl2 0.0662(9) 0.0645(8) 0.1005(11) 0.0320(8) -0.0109(8) -0.0115(7)
C60 0.080(4) 0.107(5) 0.071(4) 0.028(3) 0.028(3) 0.023(4)
Cl3 0.0725(10) 0.1145(13) 0.0822(11) 0.0214(9) 0.0073(8) 0.0057(9)
Cl4 0.0799(11) 0.0849(11) 0.1164(14) 0.0128(10) -0.0189(9) 0.0027(9)
C61 0.081(4) 0.064(3) 0.055(3) -0.012(3) -0.019(3) 0.022(3)
C62 0.059(4) 0.103(5) 0.035(3) 0.006(3) -0.001(2) 0.029(4)
C63 0.096(5) 0.094(5) 0.074(4) 0.040(4) -0.034(4) -0.046(4)
C64 0.151(7) 0.089(5) 0.058(4) -0.021(3) -0.020(4) 0.033(5)
C65 0.057(4) 0.113(5) 0.040(3) -0.010(3) 0.003(3) 0.011(4)
C66 0.061(4) 0.105(5) 0.053(4) 0.018(3) -0.019(3) -0.013(4)
C67 0.042(3) 0.100(5) 0.061(4) 0.046(3) -0.006(3) -0.019(3)
C68 0.092(5) 0.076(4) 0.049(3) 0.019(3) -0.011(3) -0.022(4)
C69 0.101(5) 0.066(4) 0.083(4) 0.032(3) 0.011(4) 0.017(4)
C70 0.051(4) 0.084(5) 0.127(6) 0.050(4) 0.004(4) 0.012(4)
C71 0.081(5) 0.087(5) 0.095(5) 0.019(4) -0.017(4) -0.036(4)
C72 0.112(5) 0.074(4) 0.056(4) 0.022(3) 0.016(3) 0.016(4)

loop_
_atom_type_symbol
_atom_type_description
_atom_type_scat_dispersion_real
_atom_type_scat_dispersion_imag
_atom_type_scat_source
C C 0.0033 0.0016 'International Tables Vol C Tables 4.2.6.8 and 6.1.1.4'
H H 0.0000 0.0000 'International Tables Vol C Tables 4.2.6.8 and 6.1.1.4'
N N 0.0061 0.0033 'International Tables Vol C Tables 4.2.6.8 and 6.1.1.4'
S S 0.1246 0.1234 'International Tables Vol C Tables 4.2.6.8 and 6.1.1.4'
Cr Cr 0.3209 0.6236 'International Tables Vol C Tables 4.2.6.8 and 6.1.1.4'
Cl Cl 0.1484 0.1585 'International Tables Vol C Tables 4.2.6.8 and 6.1.1.4'

loop_
_geom_angle_atom_site_label_1
_geom_angle_atom_site_label_2
_geom_angle_atom_site_label_3
_geom_angle
N19 Cr1 Cr2 87.7(2)
N19 Cr1 N1 89.83(11)
Cr2 Cr1 N1 86.0(2)
N19 Cr1 N13 174.18(11)
Cr2 Cr1 N13 86.5(2)
N1 Cr1 N13 89.20(11)
N19 Cr1 N7 87.38(11)
Cr2 Cr1 N7 85.8(2)
N1 Cr1 N7 171.41(11)
N13 Cr1 N7 92.75(11)
N19 Cr1 N25 93.33(11)
Cr2 Cr1 N25 178.5(2)
N1 Cr1 N25 95.05(12)
N13 Cr1 N25 92.48(11)
N7 Cr1 N25 93.22(12)
N19 Cr1 Cr2' 87.7(3)
Cr2 Cr1 Cr2' 0.2(6)
N1 Cr1 Cr2' 86.2(3)
N13 Cr1 Cr2' 86.5(3)
N7 Cr1 Cr2' 85.6(3)
N25 Cr1 Cr2' 178.4(3)
N2 Cr2 N20 89.9(3)
N2 Cr2 N14 89.3(3)
N20 Cr2 N14 168.6(4)
N2 Cr2 N8 167.5(4)
N20 Cr2 N8 88.9(3)
N14 Cr2 N8 89.5(3)
N2 Cr2 Cr1 96.7(3)
N20 Cr2 Cr1 94.9(3)
N14 Cr2 Cr1 96.5(3)
N8 Cr2 Cr1 95.7(3)
N2 Cr2 Cr3 84.8(4)
N20 Cr2 Cr3 84.0(4)
N14 Cr2 Cr3 84.5(4)
N8 Cr2 Cr3 82.7(4)
Cr1 Cr2 Cr3 178.2(5)
Cr4 Cr3 N9 92.8(5)
Cr4 Cr3 N21 94.2(5)
N9 Cr3 N21 89.4(5)
Cr4 Cr3 N3 94.7(5)
N9 Cr3 N3 172.4(5)
N21 Cr3 N3 91.6(5)
Cr4 Cr3 N15 94.8(5)
N9 Cr3 N15 89.6(5)
N21 Cr3 N15 170.9(5)
N3 Cr3 N15 88.3(5)
Cr4 Cr3 Cr2 179.8(8)
N9 Cr3 Cr2 87.2(4)
N21 Cr3 Cr2 85.6(4)
N3 Cr3 Cr2 85.3(4)
N15 Cr3 Cr2 85.3(4)
Cr3 Cr4 N16 93.0(5)
Cr3 Cr4 N10 95.2(5)
N16 Cr4 N10 89.7(3)
Cr3 Cr4 N4 93.0(5)
N16 Cr4 N4 88.9(3)
N10 Cr4 N4 171.7(4)
Cr3 Cr4 N22 93.8(5)
N16 Cr4 N22 173.2(4)
N10 Cr4 N22 88.8(3)
N4 Cr4 N22 91.7(3)
Cr3 Cr4 Cr5 177.6(5)
N16 Cr4 Cr5 88.1(2)
N10 Cr4 Cr5 86.8(2)
N4 Cr4 Cr5 85.0(2)
N22 Cr4 Cr5 85.1(2)
Cr3' Cr2' N2 94.4(7)
Cr3' Cr2' N14 94.5(7)
N2 Cr2' N14 89.6(5)
Cr3' Cr2' N8 93.3(7)
N2 Cr2' N8 172.3(4)
N14 Cr2' N8 90.1(5)
Cr3' Cr2' N20 94.2(7)
N2 Cr2' N20 89.9(5)
N14 Cr2' N20 171.2(4)
N8 Cr2' N20 89.2(5)
Cr3' Cr2' Cr1 178.8(8)
N2 Cr2' Cr1 86.4(3)
N14 Cr2' Cr1 86.4(3)
N8 Cr2' Cr1 85.9(3)
N20 Cr2' Cr1 84.9(3)
Cr2' Cr3' N3 93.8(7)
Cr2' Cr3' N15 93.7(7)
N3 Cr3' N15 89.2(8)
Cr2' Cr3' N21 93.4(8)
N3 Cr3' N21 91.7(8)
N15 Cr3' N21 172.8(7)
Cr2' Cr3' N9 94.9(8)
N3 Cr3' N9 171.3(7)
N15 Cr3' N9 89.5(7)
N21 Cr3' N9 88.5(7)
Cr2' Cr3' Cr4' 179.1(11)
N3 Cr3' Cr4' 86.7(6)
N15 Cr3' Cr4' 87.1(6)
N21 Cr3' Cr4' 85.9(5)
N9 Cr3' Cr4' 84.6(5)
N10 Cr4' N16 89.3(4)
N10 Cr4' N4 167.5(3)
N16 Cr4' N4 88.3(4)
N10 Cr4' N22 88.3(4)
N16 Cr4' N22 166.0(3)
N4 Cr4' N22 91.0(4)
N10 Cr4' Cr5 97.4(4)
N16 Cr4' Cr5 98.8(4)
N4 Cr4' Cr5 95.1(4)
N22 Cr4' Cr5 95.2(4)
N10 Cr4' Cr3' 84.9(5)
N16 Cr4' Cr3' 82.3(5)
N4 Cr4' Cr3' 82.6(5)
N22 Cr4' Cr3' 83.7(5)
Cr5 Cr4' Cr3' 177.4(6)
N23 Cr5 N5 89.37(11)
N23 Cr5 N11 85.55(11)
N5 Cr5 N11 171.70(11)
N23 Cr5 Cr4' 87.4(3)
N5 Cr5 Cr4' 86.9(3)
N11 Cr5 Cr4' 86.3(3)
N23 Cr5 N17 171.28(11)
N5 Cr5 N17 90.26(11)
N11 Cr5 N17 93.77(11)
Cr4' Cr5 N17 83.9(3)
N23 Cr5 N26 95.33(11)
N5 Cr5 N26 92.01(11)
N11 Cr5 N26 94.98(12)
Cr4' Cr5 N26 177.1(3)
N17 Cr5 N26 93.39(11)
N23 Cr5 Cr4 87.19(18)
N5 Cr5 Cr4 86.62(18)
N11 Cr5 Cr4 86.58(18)
Cr4' Cr5 Cr4 0.4(5)
N17 Cr5 Cr4 84.09(18)
N26 Cr5 Cr4 177.13(19)
C1 N1 C5 118.3(3)
C1 N1 Cr1 120.0(2)
C5 N1 Cr1 121.4(2)
C6 N2 C5 122.9(3)
C6 N2 Cr2' 115.0(3)
C5 N2 Cr2' 121.5(3)
C6 N2 Cr2 124.1(3)
C5 N2 Cr2 112.8(3)
Cr2' N2 Cr2 10.1(3)
C6 N3 C9 119.9(3)
C6 N3 Cr3' 116.4(4)
C9 N3 Cr3' 123.7(4)
C6 N3 Cr3 124.2(3)
C9 N3 Cr3 115.8(3)
Cr3' N3 Cr3 8.1(5)
C9 N4 C10 120.9(3)
C9 N4 Cr4 115.9(3)
C10 N4 Cr4 122.8(3)
C9 N4 Cr4' 125.0(3)
C10 N4 Cr4' 114.0(3)
Cr4 N4 Cr4' 10.4(3)
C10 N5 C14 118.4(3)
C10 N5 Cr5 120.9(2)
C14 N5 Cr5 120.6(2)
C7 N6 C8 118.0(3)
C19 N7 C15 118.9(3)
C19 N7 Cr1 120.8(2)
C15 N7 Cr1 119.5(2)
C19 N8 C20 122.6(3)
C19 N8 Cr2' 120.7(3)
C20 N8 Cr2' 115.5(3)
C19 N8 Cr2 112.6(3)
C20 N8 Cr2 124.5(3)
Cr2' N8 Cr2 10.0(3)
C20 N9 C23 120.4(3)
C20 N9 Cr3 122.1(3)
C23 N9 Cr3 117.4(3)
C20 N9 Cr3' 114.6(4)
C23 N9 Cr3' 125.0(4)
Cr3 N9 Cr3' 8.1(5)
C23 N10 C24 122.2(3)
C23 N10 Cr4 114.3(3)
C24 N10 Cr4 123.5(3)
C23 N10 Cr4' 123.7(3)
C24 N10 Cr4' 113.8(3)
Cr4 N10 Cr4' 10.4(3)
C24 N11 C28 118.7(3)
C24 N11 Cr5 122.5(2)
C28 N11 Cr5 118.7(2)
C22 N12 C21 118.4(3)
C29 N13 C33 118.6(3)
C29 N13 Cr1 120.6(2)
C33 N13 Cr1 120.8(2)
C34 N14 C33 122.5(3)
C34 N14 Cr2' 114.2(3)
C33 N14 Cr2' 123.2(3)
C34 N14 Cr2 123.1(3)
C33 N14 Cr2 114.4(3)
Cr2' N14 Cr2 10.1(3)
C37 N15 C34 120.9(3)
C37 N15 Cr3' 123.0(4)
C34 N15 Cr3' 115.9(4)
C37 N15 Cr3 115.5(3)
C34 N15 Cr3 123.6(3)
Cr3' N15 Cr3 8.1(5)
C38 N16 C37 122.4(3)
C38 N16 Cr4 120.0(3)
C37 N16 Cr4 116.5(3)
C38 N16 Cr4' 111.3(3)
C37 N16 Cr4' 126.0(3)
Cr4 N16 Cr4' 10.4(3)
C42 N17 C38 118.2(3)
C42 N17 Cr5 118.3(2)
C38 N17 Cr5 123.1(2)
C36 N18 C35 118.6(3)
C43 N19 C47 118.4(3)
C43 N19 Cr1 121.3(2)
C47 N19 Cr1 120.3(2)
C48 N20 C47 121.6(3)
C48 N20 Cr2' 114.2(3)
C47 N20 Cr2' 124.1(3)
C48 N20 Cr2 123.0(3)
C47 N20 Cr2 115.2(3)
Cr2' N20 Cr2 10.1(3)
C48 N21 C51 120.0(3)
C48 N21 Cr3 123.9(3)
C51 N21 Cr3 116.1(3)
C48 N21 Cr3' 116.1(4)
C51 N21 Cr3' 123.8(4)
Cr3 N21 Cr3' 8.1(5)
C51 N22 C52 121.7(3)
C51 N22 Cr4 115.8(3)
C52 N22 Cr4 121.9(3)
C51 N22 Cr4' 125.3(3)
C52 N22 Cr4' 112.9(3)
Cr4 N22 Cr4' 10.3(3)
C52 N23 C56 118.7(3)
C52 N23 Cr5 121.1(2)
C56 N23 Cr5 119.5(2)
C49 N24 C50 117.9(3)
C57 N25 Cr1 157.5(3)
C58 N26 Cr5 165.0(3)
N1 C1 C2 123.5(3)
C1 C2 C3 118.8(3)
C4 C3 C2 119.5(4)
C3 C4 C5 119.4(4)
N1 C5 N2 114.6(3)
N1 C5 C4 120.4(3)
N2 C5 C4 124.7(3)
N3 C6 N2 114.8(3)
N3 C6 C7 118.2(3)
N2 C6 C7 127.0(3)
N6 C7 C6 122.7(3)
N6 C8 C9 122.3(3)
N3 C9 N4 114.3(3)
N3 C9 C8 118.5(3)
N4 C9 C8 127.0(3)
N5 C10 N4 115.2(3)
N5 C10 C11 120.3(3)
N4 C10 C11 124.3(3)
C12 C11 C10 119.9(3)
C11 C12 C13 119.7(4)
C14 C13 C12 118.3(4)
C13 C14 N5 123.4(4)
N7 C15 C16 122.9(4)
C15 C16 C17 118.2(4)
C18 C17 C16 119.7(4)
C17 C18 C19 120.1(3)
N7 C19 N8 114.4(3)
N7 C19 C18 120.2(3)
N8 C19 C18 125.2(3)
N9 C20 N8 115.3(3)
N9 C20 C21 118.8(3)
N8 C20 C21 125.8(3)
N12 C21 C20 121.8(3)
N12 C22 C23 123.0(3)
N9 C23 N10 114.7(3)
N9 C23 C22 117.3(3)
N10 C23 C22 127.8(3)
N11 C24 N10 115.2(3)
N11 C24 C25 119.4(3)
N10 C24 C25 125.3(3)
C26 C25 C24 120.4(4)
C25 C26 C27 119.1(4)
C28 C27 C26 118.6(4)
C27 C28 N11 123.3(4)
N13 C29 C30 123.6(3)
C29 C30 C31 118.2(3)
C32 C31 C30 119.9(4)
C31 C32 C33 120.1(3)
N14 C33 N13 114.8(3)
N14 C33 C32 125.5(3)
N13 C33 C32 119.7(3)
N14 C34 N15 115.1(3)
N14 C34 C35 127.3(3)
N15 C34 C35 117.4(3)
N18 C35 C34 122.5(3)
N18 C36 C37 122.0(3)
N15 C37 N16 114.6(3)
N15 C37 C36 118.2(3)
N16 C37 C36 127.2(3)
N17 C38 N16 115.2(3)
N17 C38 C39 119.8(3)
N16 C38 C39 124.8(3)
C40 C39 C38 120.7(3)
C39 C40 C41 118.6(4)
C42 C41 C40 118.6(4)
C41 C42 N17 123.8(3)
N19 C43 C44 123.8(3)
C43 C44 C45 118.1(4)
C46 C45 C44 119.1(4)
C45 C46 C47 120.5(4)
N19 C47 N20 114.0(3)
N19 C47 C46 120.0(3)
N20 C47 C46 125.9(3)
N21 C48 N20 114.8(3)
N21 C48 C49 118.3(3)
N20 C48 C49 126.6(3)
N24 C49 C48 123.1(3)
N24 C50 C51 122.7(3)
N21 C51 N22 114.7(3)
N21 C51 C50 117.9(3)
N22 C51 C50 127.3(3)
N23 C52 N22 114.9(3)
N23 C52 C53 119.7(3)
N22 C52 C53 125.2(3)
C54 C53 C52 120.6(4)
C53 C54 C55 119.3(4)
C56 C55 C54 118.6(4)
N23 C56 C55 122.8(4)
N25 C57 S1 179.0(4)
N26 C58 S2 178.7(4)
Cl1 C59 Cl2 111.4(3)
Cl3 C60 Cl4 112.1(3)
C62 C61 C66 121.0(5)
C63 C62 C61 118.4(5)
C62 C63 C64 118.5(6)
C65 C64 C63 120.9(6)
C66 C65 C64 118.6(6)
C65 C66 C61 122.4(6)
C68 C67 C72 120.3(5)
C69 C68 C67 120.6(6)
C70 C69 C68 119.8(6)
C69 C70 C71 121.6(6)
C70 C71 C72 119.8(6)
C67 C72 C71 117.9(6)

loop_
_geom_bond_atom_site_label_1
_geom_bond_atom_site_label_2
_geom_bond_distance
Cr1 N19 2.090(3)
Cr1 Cr2 2.093(6)
Cr1 N1 2.100(3)
Cr1 N13 2.103(3)
Cr1 N7 2.116(3)
Cr1 N25 2.220(3)
Cr1 Cr2' 2.449(7)
Cr2 N2 2.021(8)
Cr2 N20 2.027(8)
Cr2 N14 2.027(8)
Cr2 N8 2.037(8)
Cr2 Cr3 2.566(12)
Cr3 Cr4 1.933(13)
Cr3 N9 2.032(13)
Cr3 N21 2.033(13)
Cr3 N3 2.043(13)
Cr3 N15 2.049(13)
Cr4 N16 2.031(8)
Cr4 N10 2.034(7)
Cr4 N4 2.034(7)
Cr4 N22 2.036(7)
Cr4 Cr5 2.492(6)
Cr2' Cr3' 1.924(13)
Cr2' N2 2.019(12)
Cr2' N14 2.019(12)
Cr2' N8 2.024(12)
Cr2' N20 2.027(12)
Cr3' N3 2.026(19)
Cr3' N15 2.030(19)
Cr3' N21 2.046(19)
Cr3' N9 2.051(19)
Cr3' Cr4' 2.588(13)
Cr4' N10 2.038(11)
Cr4' N16 2.042(11)
Cr4' N4 2.043(11)
Cr4' N22 2.049(11)
Cr4' Cr5 2.124(6)
Cr5 N23 2.095(3)
Cr5 N5 2.107(3)
Cr5 N11 2.109(3)
Cr5 N17 2.134(3)
Cr5 N26 2.206(3)
S1 C57 1.643(4)
S2 C58 1.631(5)
N1 C1 1.352(4)
N1 C5 1.358(4)
N2 C6 1.373(4)
N2 C5 1.377(4)
N3 C6 1.361(4)
N3 C9 1.364(4)
N4 C9 1.372(4)
N4 C10 1.374(4)
N5 C10 1.357(4)
N5 C14 1.365(4)
N6 C7 1.324(4)
N6 C8 1.336(4)
N7 C19 1.361(4)
N7 C15 1.365(4)
N8 C19 1.364(4)
N8 C20 1.376(4)
N9 C20 1.360(4)
N9 C23 1.368(4)
N10 C23 1.369(4)
N10 C24 1.380(4)
N11 C24 1.359(4)
N11 C28 1.364(4)
N12 C22 1.319(4)
N12 C21 1.339(5)
N13 C29 1.361(4)
N13 C33 1.369(4)
N14 C34 1.364(4)
N14 C33 1.367(4)
N15 C37 1.359(4)
N15 C34 1.368(4)
N16 C38 1.373(4)
N16 C37 1.377(4)
N17 C42 1.360(4)
N17 C38 1.360(4)
N18 C36 1.331(4)
N18 C35 1.334(4)
N19 C43 1.352(4)
N19 C47 1.368(4)
N20 C48 1.375(4)
N20 C47 1.381(4)
N21 C48 1.359(4)
N21 C51 1.365(4)
N22 C51 1.374(4)
N22 C52 1.375(4)
N23 C52 1.360(4)
N23 C56 1.361(4)
N24 C49 1.316(5)
N24 C50 1.332(5)
N25 C57 1.137(5)
N26 C58 1.142(5)
C1 C2 1.359(5)
C2 C3 1.384(5)
C3 C4 1.373(5)
C4 C5 1.413(5)
C6 C7 1.406(5)
C8 C9 1.398(5)
C10 C11 1.408(5)
C11 C12 1.370(5)
C12 C13 1.393(5)
C13 C14 1.362(5)
C15 C16 1.372(5)
C16 C17 1.399(5)
C17 C18 1.373(5)
C18 C19 1.403(5)
C20 C21 1.394(5)
C22 C23 1.407(5)
C24 C25 1.411(5)
C25 C26 1.366(5)
C26 C27 1.398(5)
C27 C28 1.355(5)
C29 C30 1.371(5)
C30 C31 1.384(5)
C31 C32 1.380(5)
C32 C33 1.411(5)
C34 C35 1.408(5)
C36 C37 1.410(5)
C38 C39 1.409(5)
C39 C40 1.370(5)
C40 C41 1.400(5)
C41 C42 1.356(5)
C43 C44 1.362(5)
C44 C45 1.391(5)
C45 C46 1.381(5)
C46 C47 1.385(5)
C48 C49 1.392(5)
C50 C51 1.397(5)
C52 C53 1.389(5)
C53 C54 1.374(5)
C54 C55 1.378(6)
C55 C56 1.365(5)
C59 Cl1 1.732(5)
C59 Cl2 1.760(5)
C60 Cl3 1.663(6)
C60 Cl4 1.821(6)
C61 C62 1.356(7)
C61 C66 1.376(7)
C62 C63 1.343(8)
C63 C64 1.415(8)
C64 C65 1.369(8)
C65 C66 1.272(7)
C67 C68 1.372(8)
C67 C72 1.379(8)
C68 C69 1.355(8)
C69 C70 1.348(8)
C70 C71 1.355(9)
C71 C72 1.406(8)
